data_7015610
loop_
_publ_author_name
'Monney, Ang\`ele'
'Venkatachalam, Galmari'
'Albrecht, Martin'

_publ_section_title
;
 Synthesis and catalytic activity of histidine-based NHC ruthenium
 complexes.
;
_journal_issue 12
_journal_name_full 'Dalton transactions (Cambridge, England : 2003)'
_journal_page_first 2716
_journal_page_last 2719
_journal_paper_doi 10.1039/c0dt01768j
_journal_volume 40
_journal_year 2011
_chemical_formula_moiety 'C26 H41 Cl2 N3 O3 Ru'
_chemical_formula_sum 'C26 H41 Cl2 N3 O3 Ru'
_chemical_formula_weight 615.59
_chemical_name_systematic
;
?
;
_space_group_IT_number 14
_symmetry_cell_setting monoclinic
_symmetry_Int_Tables_number 14
_symmetry_space_group_name_Hall '-P 2ybc'
_symmetry_space_group_name_H-M 'P 1 21/c 1'
_atom_sites_solution_hydrogens geom
_atom_sites_solution_primary direct
_atom_sites_solution_secondary difmap
_audit_creation_method SHELXL-97
_cell_angle_alpha 90.00
_cell_angle_beta 92.472(10)
_cell_angle_gamma 90.00
_cell_formula_units_Z 4
_cell_length_a 11.1246(13)
_cell_length_b 10.9646(9)
_cell_length_c 24.403(3)
_cell_measurement_reflns_used 4665
_cell_measurement_temperature 173(2)
_cell_measurement_theta_max 22.92
_cell_measurement_theta_min 1.67
_cell_volume 2973.8(6)
_computing_cell_refinement 'X-Area V1.35'
_computing_data_collection 'X-Area V1.35 (Stoe & Cie, 2006)'
_computing_data_reduction 'X-RED32 V1.31 (Stoe & Cie, 2006)'
_computing_molecular_graphics 'PLATON (Spek, 2009)'
_computing_publication_material SHELXL-97
_computing_structure_refinement 'SHELXL-97 (Sheldrick, 1997)'
_computing_structure_solution 'SHELXS-97 (Sheldrick, 1990)'
_diffrn_ambient_temperature 173(2)
_diffrn_measured_fraction_theta_full 0.994
_diffrn_measured_fraction_theta_max 0.994
_diffrn_measurement_device_type 'STOE IPDS-2'
_diffrn_measurement_method 'phi + omega scans'
_diffrn_radiation_monochromator graphite
_diffrn_radiation_source 'fine-focus sealed tube'
_diffrn_radiation_type MoK\a
_diffrn_radiation_wavelength 0.71073
_diffrn_reflns_av_R_equivalents 0.2063
_diffrn_reflns_av_sigmaI/netI 0.2548
_diffrn_reflns_limit_h_max 13
_diffrn_reflns_limit_h_min -11
_diffrn_reflns_limit_k_max 13
_diffrn_reflns_limit_k_min -12
_diffrn_reflns_limit_l_max 29
_diffrn_reflns_limit_l_min -29
_diffrn_reflns_number 19658
_diffrn_reflns_theta_full 25.15
_diffrn_reflns_theta_max 25.15
_diffrn_reflns_theta_min 1.67
_diffrn_standards_decay_% 0
_diffrn_standards_number 0
_exptl_absorpt_coefficient_mu 0.737
_exptl_absorpt_correction_T_max 0.863
_exptl_absorpt_correction_T_min 0.762
_exptl_absorpt_correction_type multi-scan
_exptl_absorpt_process_details 'MULscanABS in PLATON; Spek, 2003'
_exptl_crystal_colour yellow
_exptl_crystal_density_diffrn 1.375
_exptl_crystal_density_meas ?
_exptl_crystal_density_method 'not measured'
_exptl_crystal_description rod
_exptl_crystal_F_000 1280
_exptl_crystal_size_max 0.35
_exptl_crystal_size_mid 0.10
_exptl_crystal_size_min 0.05
_refine_diff_density_max 0.601
_refine_diff_density_min -0.839
_refine_diff_density_rms 0.120
_refine_ls_extinction_method none
_refine_ls_goodness_of_fit_ref 0.758
_refine_ls_hydrogen_treatment constr
_refine_ls_matrix_type full
_refine_ls_number_parameters 244
_refine_ls_number_reflns 5293
_refine_ls_number_restraints 3
_refine_ls_restrained_S_all 0.758
_refine_ls_R_factor_all 0.1867
_refine_ls_R_factor_gt 0.0679
_refine_ls_shift/su_max <0.001
_refine_ls_shift/su_mean <0.001
_refine_ls_structure_factor_coef Fsqd
_refine_ls_weighting_details 'calc w=1/[\s^2^(Fo^2^)+(0.0627P)^2^] where P=(Fo^2^+2Fc^2^)/3'
_refine_ls_weighting_scheme calc
_refine_ls_wR_factor_gt 0.1384
_refine_ls_wR_factor_ref 0.1717
_reflns_number_gt 1941
_reflns_number_total 5293
_reflns_threshold_expression I>2\s(I)
_cod_data_source_file c0dt01768j.txt
_cod_data_source_block complex6a
_cod_depositor_comments
;
The following automatic conversions were performed:
'_symmetry_cell_setting' value 'Monoclinic' changed to 'monoclinic'
according to '/home/saulius/struct/CIF-dictionaries/cif_core.dic'
dictionary named 'cif_core.dic' version 2.4.1 from 2010-06-29.

Automatic conversion script
Id: cif_fix_enum 1555 2011-01-17 13:19:09Z saulius 

The following automatic conversions were performed:

'_exptl_crystal_density_meas' value 'none' was changed to '?' - the
value is perceived as not measured.

Automatic conversion script
Id: cif_fix_values 3008 2015-01-20 13:52:24Z robertas 
;
_cod_original_sg_symbol_H-M 'P 21/c'
_cod_database_code 7015610

loop_
_symmetry_equiv_pos_site_id
_symmetry_equiv_pos_as_xyz
1 x,y,z
2 -x,1/2+y,1/2-z
3 -x,-y,-z
4 x,1/2-y,1/2+z

loop_
_atom_site_aniso_label
_atom_site_aniso_U_11
_atom_site_aniso_U_22
_atom_site_aniso_U_33
_atom_site_aniso_U_23
_atom_site_aniso_U_13
_atom_site_aniso_U_12
Ru1 0.0460(5) 0.0302(4) 0.0419(4) -0.0015(5) 0.0053(3) -0.0064(6)
Cl1 0.052(2) 0.0443(16) 0.0626(18) -0.0117(13) 0.0048(15) 0.0099(14)
Cl2 0.0502(19) 0.0371(14) 0.0521(16) -0.0121(12) 0.0110(14) -0.0095(13)
O1 0.066(5) 0.067(5) 0.049(4) 0.017(4) 0.015(4) -0.005(5)
O2 0.045(5) 0.056(5) 0.061(5) -0.008(4) 0.018(4) 0.006(4)
O3 0.053(6) 0.059(5) 0.093(6) -0.024(4) 0.032(5) -0.017(4)
N1 0.035(5) 0.033(4) 0.049(5) -0.007(4) 0.000(4) -0.009(5)
N2 0.040(5) 0.031(4) 0.044(4) 0.008(4) 0.013(4) -0.003(5)
N3 0.053(6) 0.035(4) 0.045(5) 0.002(4) 0.004(4) -0.014(4)
C1 0.031(6) 0.028(4) 0.061(6) 0.003(5) 0.005(5) -0.005(6)
C2 0.037(7) 0.051(6) 0.057(6) -0.015(6) 0.015(5) -0.002(7)
C3 0.061(8) 0.037(5) 0.050(6) -0.005(6) 0.012(5) -0.003(7)
C4 0.038(6) 0.041(5) 0.049(5) -0.002(5) 0.011(5) 0.005(6)
C5 0.073(9) 0.055(7) 0.052(7) -0.005(6) 0.006(6) -0.003(7)
C6 0.051(7) 0.063(7) 0.065(7) -0.012(7) -0.014(6) 0.005(7)
C7 0.054(7) 0.048(6) 0.056(6) -0.003(6) 0.019(5) 0.001(7)
C8 0.048(7) 0.041(6) 0.062(6) -0.013(6) 0.007(5) 0.011(6)
C9 0.046(7) 0.034(6) 0.074(8) 0.012(6) 0.013(6) 0.004(6)
C10 0.059(9) 0.065(8) 0.060(7) 0.006(6) 0.001(6) -0.012(7)
C11 0.050(7) 0.060(7) 0.049(6) 0.001(6) 0.016(5) 0.003(8)
C12 0.072(5) 0.099(5) 0.115(6) -0.036(5) 0.024(4) -0.004(5)
C13 0.072(5) 0.099(5) 0.115(6) -0.036(5) 0.024(4) -0.004(5)
C14 0.072(5) 0.099(5) 0.115(6) -0.036(5) 0.024(4) -0.004(5)
C15 0.072(5) 0.099(5) 0.115(6) -0.036(5) 0.024(4) -0.004(5)
C16 0.044(7) 0.044(7) 0.065(7) -0.013(6) 0.005(5) 0.007(6)
C17 0.085(4) 0.067(3) 0.079(3) 0.015(2) -0.001(2) -0.018(3)
C18 0.085(4) 0.067(3) 0.079(3) 0.015(2) -0.001(2) -0.018(3)
C19 0.085(4) 0.067(3) 0.079(3) 0.015(2) -0.001(2) -0.018(3)
C20 0.085(4) 0.067(3) 0.079(3) 0.015(2) -0.001(2) -0.018(3)
C21 0.085(4) 0.067(3) 0.079(3) 0.015(2) -0.001(2) -0.018(3)
C22 0.085(4) 0.067(3) 0.079(3) 0.015(2) -0.001(2) -0.018(3)
C23 0.085(4) 0.067(3) 0.079(3) 0.015(2) -0.001(2) -0.018(3)
C24 0.085(4) 0.067(3) 0.079(3) 0.015(2) -0.001(2) -0.018(3)
C25 0.085(4) 0.067(3) 0.079(3) 0.015(2) -0.001(2) -0.018(3)
C26 0.085(4) 0.067(3) 0.079(3) 0.015(2) -0.001(2) -0.018(3)

loop_
_atom_site_label
_atom_site_type_symbol
_atom_site_thermal_displace_type
_atom_site_fract_x
_atom_site_fract_y
_atom_site_fract_z
_atom_site_occupancy
_atom_site_U_iso_or_equiv
_atom_site_calc_flag
_atom_site_refinement_flags
Ru1 Ru Uani -0.12065(9) 0.57192(7) 0.29696(3) 1.000 0.0393(3) . .
Cl1 Cl Uani -0.2504(3) 0.7382(2) 0.26887(12) 1.000 0.0529(10) . .
Cl2 Cl Uani 0.0204(3) 0.7332(2) 0.32288(10) 1.000 0.0462(10) . .
O1 O Uani 0.1504(7) 0.4358(7) 0.0016(3) 1.000 0.060(3) . .
O2 O Uani 0.3707(6) 0.3246(7) 0.0597(3) 1.000 0.054(3) . .
O3 O Uani 0.4137(7) 0.5212(7) 0.0769(3) 1.000 0.068(3) . .
N1 N Uani 0.0621(7) 0.5703(7) 0.2057(3) 1.000 0.039(3) . .
N2 N Uani -0.1159(7) 0.5754(7) 0.1696(3) 1.000 0.038(3) . .
N3 N Uani 0.1397(8) 0.3624(7) 0.0868(3) 1.000 0.044(3) . .
C1 C Uani -0.0540(8) 0.5723(9) 0.2192(4) 1.000 0.040(3) . .
C2 C Uani 0.0765(9) 0.5733(11) 0.1480(4) 1.000 0.048(4) . .
C3 C Uani -0.0375(10) 0.5756(9) 0.1272(4) 1.000 0.049(4) . .
C4 C Uani -0.2448(9) 0.5644(9) 0.1593(4) 1.000 0.042(3) . .
C5 C Uani -0.2980(11) 0.6678(9) 0.1250(4) 1.000 0.060(4) . .
C6 C Uani -0.2742(10) 0.4403(10) 0.1322(4) 1.000 0.060(4) . .
C7 C Uani 0.1911(9) 0.5680(10) 0.1196(4) 1.000 0.052(4) . .
C8 C Uani 0.2358(9) 0.4417(9) 0.1097(4) 1.000 0.050(4) . .
C9 C Uani 0.0988(10) 0.3669(9) 0.0341(5) 1.000 0.051(4) . .
C10 C Uani -0.0034(11) 0.2878(10) 0.0190(5) 1.000 0.061(5) . .
C11 C Uani 0.3473(10) 0.4361(12) 0.0795(4) 1.000 0.053(4) . .
C12 C Uani 0.4765(13) 0.3149(12) 0.0285(6) 1.000 0.095(3) . .
C13 C Uani 0.4741(13) 0.1874(12) 0.0043(6) 1.000 0.095(3) . .
C14 C Uani 0.5824(11) 0.1666(14) -0.0304(6) 1.000 0.095(3) . .
C15 C Uani 0.6943(12) 0.1494(13) 0.0047(6) 1.000 0.095(3) . .
C16 C Uani 0.1679(9) 0.5550(10) 0.2428(4) 1.000 0.051(4) . .
C17 C Uani -0.1827(14) 0.3847(12) 0.2876(5) 1.000 0.0771(19) . .
C18 C Uani -0.0616(14) 0.3835(11) 0.3081(5) 1.000 0.0771(19) . .
C19 C Uani -0.0335(13) 0.4463(12) 0.3579(5) 1.000 0.0771(19) . .
C20 C Uani -0.1287(13) 0.5122(11) 0.3831(5) 1.000 0.0771(19) . .
C21 C Uani -0.2454(14) 0.5173(11) 0.3624(5) 1.000 0.0771(19) . .
C22 C Uani -0.2718(13) 0.4485(12) 0.3120(5) 1.000 0.0771(19) . .
C23 C Uani -0.3987(12) 0.4388(12) 0.2865(5) 1.000 0.0771(19) . .
C24 C Uani -0.4852(12) 0.5269(10) 0.3125(5) 1.000 0.0771(19) . .
C25 C Uani -0.4431(12) 0.3114(11) 0.2962(5) 1.000 0.0771(19) . .
C26 C Uani 0.0975(11) 0.4490(11) 0.3803(5) 1.000 0.0771(19) . .
H3 H Uiso -0.06050 0.57700 0.08920 1.000 0.0730 calc R
H3A H Uiso 0.10720 0.30910 0.10860 1.000 0.0660 calc R
H4 H Uiso -0.28330 0.56600 0.19560 1.000 0.0640 calc R
H5A H Uiso -0.26100 0.66910 0.08920 1.000 0.0900 calc R
H5B H Uiso -0.28250 0.74550 0.14380 1.000 0.0900 calc R
H5C H Uiso -0.38500 0.65570 0.11960 1.000 0.0900 calc R
H6A H Uiso -0.24560 0.37440 0.15650 1.000 0.0900 calc R
H6B H Uiso -0.23430 0.43470 0.09720 1.000 0.0900 calc R
H6C H Uiso -0.36140 0.43310 0.12550 1.000 0.0900 calc R
H7A H Uiso 0.25320 0.61300 0.14170 1.000 0.0780 calc R
H7B H Uiso 0.18030 0.61020 0.08390 1.000 0.0780 calc R
H8A H Uiso 0.25720 0.40780 0.14690 1.000 0.0750 calc R
H10A H Uiso 0.01940 0.23110 -0.00980 1.000 0.0920 calc R
H10B H Uiso -0.07140 0.33770 0.00550 1.000 0.0920 calc R
H10C H Uiso -0.02660 0.24150 0.05130 1.000 0.0920 calc R
H12A H Uiso 0.54980 0.32680 0.05240 1.000 0.1420 calc R
H12B H Uiso 0.47540 0.37690 -0.00100 1.000 0.1420 calc R
H13A H Uiso 0.39930 0.17620 -0.01860 1.000 0.1420 calc R
H13B H Uiso 0.47440 0.12650 0.03430 1.000 0.1420 calc R
H14A H Uiso 0.56850 0.09350 -0.05360 1.000 0.1420 calc R
H14B H Uiso 0.59250 0.23750 -0.05490 1.000 0.1420 calc R
H15A H Uiso 0.68550 0.07750 0.02800 1.000 0.1420 calc R
H15B H Uiso 0.70800 0.22160 0.02780 1.000 0.1420 calc R
H15C H Uiso 0.76290 0.13790 -0.01860 1.000 0.1420 calc R
H16A H Uiso 0.17040 0.62080 0.27000 1.000 0.0770 calc R
H16B H Uiso 0.16330 0.47620 0.26150 1.000 0.0770 calc R
H16C H Uiso 0.24080 0.55770 0.22170 1.000 0.0770 calc R
H17A H Uiso -0.20300 0.33910 0.25540 1.000 0.1160 calc R
H18A H Uiso -0.00110 0.34180 0.28920 1.000 0.1160 calc R
H20A H Uiso -0.10960 0.55480 0.41620 1.000 0.1160 calc R
H21A H Uiso -0.30550 0.56290 0.37980 1.000 0.1160 calc R
H23 H Uiso -0.39730 0.45470 0.24610 1.000 0.1160 calc R
H24A H Uiso -0.45740 0.61080 0.30730 1.000 0.1160 calc R
H24B H Uiso -0.48830 0.50940 0.35180 1.000 0.1160 calc R
H24C H Uiso -0.56570 0.51730 0.29500 1.000 0.1160 calc R
H25A H Uiso -0.44420 0.29590 0.33570 1.000 0.1160 calc R
H25B H Uiso -0.38950 0.25270 0.27930 1.000 0.1160 calc R
H25C H Uiso -0.52470 0.30240 0.27980 1.000 0.1160 calc R
H26A H Uiso 0.11410 0.52760 0.39820 1.000 0.1160 calc R
H26B H Uiso 0.15160 0.43830 0.35000 1.000 0.1160 calc R
H26C H Uiso 0.11060 0.38300 0.40690 1.000 0.1160 calc R

loop_
_atom_type_symbol
_atom_type_description
_atom_type_scat_dispersion_real
_atom_type_scat_dispersion_imag
_atom_type_scat_source
C C 0.0033 0.0016 'International Tables Vol C Tables 4.2.6.8 and 6.1.1.4'
H H 0.0000 0.0000 'International Tables Vol C Tables 4.2.6.8 and 6.1.1.4'
Cl Cl 0.1484 0.1585 'International Tables Vol C Tables 4.2.6.8 and 6.1.1.4'
N N 0.0061 0.0033 'International Tables Vol C Tables 4.2.6.8 and 6.1.1.4'
O O 0.0106 0.0060 'International Tables Vol C Tables 4.2.6.8 and 6.1.1.4'
Ru Ru -1.2594 0.8363 'International Tables Vol C Tables 4.2.6.8 and 6.1.1.4'

loop_
_geom_angle_atom_site_label_1
_geom_angle_atom_site_label_2
_geom_angle_atom_site_label_3
_geom_angle
_geom_angle_site_symmetry_1
_geom_angle_site_symmetry_2
_geom_angle_site_symmetry_3
_geom_angle_publ_flag
Cl1 Ru1 Cl2 84.00(10) . . . yes
Cl1 Ru1 C1 88.4(3) . . . yes
Cl1 Ru1 C17 120.1(4) . . . yes
Cl1 Ru1 C18 157.9(4) . . . yes
Cl1 Ru1 C19 154.2(3) . . . yes
Cl1 Ru1 C20 116.6(4) . . . yes
Cl1 Ru1 C21 91.3(4) . . . yes
Cl1 Ru1 C22 93.5(4) . . . yes
Cl2 Ru1 C1 89.1(3) . . . yes
Cl2 Ru1 C17 155.9(4) . . . yes
Cl2 Ru1 C18 118.0(4) . . . yes
Cl2 Ru1 C19 91.1(4) . . . yes
Cl2 Ru1 C20 91.2(3) . . . yes
Cl2 Ru1 C21 114.9(3) . . . yes
Cl2 Ru1 C22 153.3(3) . . . yes
C1 Ru1 C17 91.7(4) . . . yes
C1 Ru1 C18 89.9(4) . . . yes
C1 Ru1 C19 116.9(4) . . . yes
C1 Ru1 C20 154.9(4) . . . yes
C1 Ru1 C21 155.8(4) . . . yes
C1 Ru1 C22 117.5(4) . . . yes
C17 Ru1 C18 38.0(6) . . . yes
C17 Ru1 C19 67.2(5) . . . yes
C17 Ru1 C20 78.1(5) . . . yes
C17 Ru1 C21 67.6(5) . . . yes
C17 Ru1 C22 36.5(5) . . . yes
C18 Ru1 C19 37.6(5) . . . yes
C18 Ru1 C20 68.0(5) . . . yes
C18 Ru1 C21 81.4(5) . . . yes
C18 Ru1 C22 68.0(5) . . . yes
C19 Ru1 C20 38.0(5) . . . yes
C19 Ru1 C21 67.8(5) . . . yes
C19 Ru1 C22 79.7(5) . . . yes
C20 Ru1 C21 36.0(5) . . . yes
C20 Ru1 C22 66.2(5) . . . yes
C21 Ru1 C22 38.4(5) . . . yes
C11 O2 C12 115.8(9) . . . yes
C1 N1 C2 113.0(8) . . . yes
C1 N1 C16 127.2(8) . . . yes
C2 N1 C16 119.5(8) . . . yes
C1 N2 C3 110.7(8) . . . yes
C1 N2 C4 127.5(8) . . . yes
C3 N2 C4 121.5(8) . . . yes
C8 N3 C9 123.5(8) . . . yes
C8 N3 H3A 118.00 . . . no
C9 N3 H3A 118.00 . . . no
Ru1 C1 N1 127.6(7) . . . yes
Ru1 C1 N2 128.8(6) . . . yes
N1 C1 N2 103.6(8) . . . yes
N1 C2 C3 103.2(8) . . . yes
C3 C2 C7 129.9(9) . . . no
N1 C2 C7 126.8(9) . . . yes
N2 C3 C2 109.4(9) . . . yes
N2 C4 C6 109.7(8) . . . yes
N2 C4 C5 113.2(8) . . . yes
C5 C4 C6 110.7(8) . . . no
C2 C7 C8 114.3(9) . . . no
N3 C8 C7 111.6(8) . . . yes
C7 C8 C11 114.4(9) . . . no
N3 C8 C11 113.6(8) . . . yes
O1 C9 C10 124.8(11) . . . yes
O1 C9 N3 118.8(10) . . . yes
N3 C9 C10 116.5(10) . . . yes
O2 C11 C8 113.5(10) . . . yes
O2 C11 O3 124.2(10) . . . yes
O3 C11 C8 122.1(11) . . . yes
O2 C12 C13 105.9(11) . . . yes
C12 C13 C14 110.7(12) . . . no
C13 C14 C15 111.2(12) . . . no
Ru1 C17 C22 72.8(8) . . . yes
Ru1 C17 C18 71.3(7) . . . yes
C18 C17 C22 123.1(12) . . . no
Ru1 C18 C19 72.6(7) . . . yes
Ru1 C18 C17 70.8(8) . . . yes
C17 C18 C19 117.9(12) . . . no
Ru1 C19 C20 70.6(7) . . . yes
Ru1 C19 C26 127.4(9) . . . yes
C18 C19 C26 119.0(12) . . . no
C20 C19 C26 122.8(11) . . . no
C18 C19 C20 118.0(13) . . . no
Ru1 C19 C18 69.7(7) . . . yes
C19 C20 C21 124.3(12) . . . no
Ru1 C20 C21 73.4(7) . . . yes
Ru1 C20 C19 71.4(7) . . . yes
Ru1 C21 C22 69.3(7) . . . yes
Ru1 C21 C20 70.6(8) . . . yes
C20 C21 C22 116.2(12) . . . no
Ru1 C22 C21 72.3(8) . . . yes
Ru1 C22 C17 70.7(8) . . . yes
C17 C22 C23 117.5(11) . . . no
C21 C22 C23 122.0(12) . . . no
Ru1 C22 C23 132.6(9) . . . yes
C17 C22 C21 120.4(13) . . . no
C24 C23 C25 107.8(10) . . . no
C22 C23 C24 112.2(10) . . . no
C22 C23 C25 107.8(11) . . . no
N2 C3 H3 125.00 . . . no
C2 C3 H3 125.00 . . . no
N2 C4 H4 108.00 . . . no
C5 C4 H4 108.00 . . . no
C6 C4 H4 108.00 . . . no
C4 C5 H5A 110.00 . . . no
C4 C5 H5B 110.00 . . . no
C4 C5 H5C 109.00 . . . no
H5A C5 H5B 109.00 . . . no
H5A C5 H5C 109.00 . . . no
H5B C5 H5C 109.00 . . . no
C4 C6 H6A 110.00 . . . no
C4 C6 H6B 109.00 . . . no
C4 C6 H6C 109.00 . . . no
H6A C6 H6B 109.00 . . . no
H6A C6 H6C 110.00 . . . no
H6B C6 H6C 109.00 . . . no
C2 C7 H7A 109.00 . . . no
C2 C7 H7B 109.00 . . . no
C8 C7 H7A 109.00 . . . no
C8 C7 H7B 109.00 . . . no
H7A C7 H7B 108.00 . . . no
N3 C8 H8A 105.00 . . . no
C7 C8 H8A 105.00 . . . no
C11 C8 H8A 105.00 . . . no
C9 C10 H10A 110.00 . . . no
C9 C10 H10B 110.00 . . . no
C9 C10 H10C 109.00 . . . no
H10A C10 H10B 109.00 . . . no
H10A C10 H10C 109.00 . . . no
H10B C10 H10C 109.00 . . . no
O2 C12 H12A 111.00 . . . no
O2 C12 H12B 111.00 . . . no
C13 C12 H12A 111.00 . . . no
C13 C12 H12B 111.00 . . . no
H12A C12 H12B 109.00 . . . no
C12 C13 H13A 110.00 . . . no
C12 C13 H13B 110.00 . . . no
C14 C13 H13A 110.00 . . . no
C14 C13 H13B 109.00 . . . no
H13A C13 H13B 108.00 . . . no
C13 C14 H14A 109.00 . . . no
C13 C14 H14B 109.00 . . . no
C15 C14 H14A 109.00 . . . no
C15 C14 H14B 109.00 . . . no
H14A C14 H14B 108.00 . . . no
C14 C15 H15A 109.00 . . . no
C14 C15 H15B 109.00 . . . no
C14 C15 H15C 110.00 . . . no
H15A C15 H15B 109.00 . . . no
H15A C15 H15C 109.00 . . . no
H15B C15 H15C 109.00 . . . no
N1 C16 H16A 109.00 . . . no
N1 C16 H16B 109.00 . . . no
N1 C16 H16C 109.00 . . . no
H16A C16 H16B 110.00 . . . no
H16A C16 H16C 110.00 . . . no
H16B C16 H16C 109.00 . . . no
Ru1 C17 H17A 130.00 . . . no
C18 C17 H17A 118.00 . . . no
C22 C17 H17A 119.00 . . . no
Ru1 C18 H18A 128.00 . . . no
C17 C18 H18A 121.00 . . . no
C19 C18 H18A 121.00 . . . no
Ru1 C20 H20A 130.00 . . . no
C19 C20 H20A 118.00 . . . no
C21 C20 H20A 118.00 . . . no
Ru1 C21 H21A 130.00 . . . no
C20 C21 H21A 122.00 . . . no
C22 C21 H21A 122.00 . . . no
C22 C23 H23 110.00 . . . no
C24 C23 H23 110.00 . . . no
C25 C23 H23 110.00 . . . no
C23 C24 H24A 109.00 . . . no
C23 C24 H24B 109.00 . . . no
C23 C24 H24C 109.00 . . . no
H24A C24 H24B 110.00 . . . no
H24A C24 H24C 109.00 . . . no
H24B C24 H24C 110.00 . . . no
C23 C25 H25A 110.00 . . . no
C23 C25 H25B 109.00 . . . no
C23 C25 H25C 109.00 . . . no
H25A C25 H25B 109.00 . . . no
H25A C25 H25C 109.00 . . . no
H25B C25 H25C 109.00 . . . no
C19 C26 H26A 109.00 . . . no
C19 C26 H26B 109.00 . . . no
C19 C26 H26C 110.00 . . . no
H26A C26 H26B 109.00 . . . no
H26A C26 H26C 110.00 . . . no
H26B C26 H26C 109.00 . . . no

loop_
_geom_bond_atom_site_label_1
_geom_bond_atom_site_label_2
_geom_bond_distance
_geom_bond_site_symmetry_1
_geom_bond_site_symmetry_2
_geom_bond_publ_flag
Ru1 Cl1 2.407(3) . . yes
Ru1 Cl2 2.430(3) . . yes
Ru1 C1 2.067(10) . . yes
Ru1 C17 2.175(13) . . yes
Ru1 C18 2.181(12) . . yes
Ru1 C19 2.219(13) . . yes
Ru1 C20 2.207(12) . . yes
Ru1 C21 2.242(14) . . yes
Ru1 C22 2.202(14) . . yes
O1 C9 1.252(13) . . yes
O2 C11 1.344(15) . . yes
O2 C12 1.433(16) . . yes
O3 C11 1.194(15) . . yes
N1 C1 1.347(12) . . yes
N1 C2 1.424(12) . . yes
N1 C16 1.463(13) . . yes
N2 C1 1.367(12) . . yes
N2 C3 1.382(13) . . yes
N2 C4 1.450(13) . . yes
N3 C8 1.470(13) . . yes
N3 C9 1.346(14) . . yes
N3 H3A 0.8800 . . no
C2 C3 1.346(15) . . no
C2 C7 1.478(14) . . no
C4 C6 1.542(15) . . no
C4 C5 1.514(14) . . no
C7 C8 1.495(15) . . no
C8 C11 1.471(15) . . no
C9 C10 1.464(16) . . no
C12 C13 1.517(19) . . no
C13 C14 1.52(2) . . no
C14 C15 1.492(19) . . no
C17 C22 1.37(2) . . no
C17 C18 1.42(2) . . no
C18 C19 1.420(18) . . no
C19 C26 1.535(19) . . no
C19 C20 1.442(19) . . no
C20 C21 1.37(2) . . no
C21 C22 1.462(18) . . no
C22 C23 1.522(19) . . no
C23 C24 1.521(18) . . no
C23 C25 1.504(18) . . no
C3 H3 0.9500 . . no
C4 H4 1.0000 . . no
C5 H5A 0.9800 . . no
C5 H5B 0.9800 . . no
C5 H5C 0.9800 . . no
C6 H6A 0.9800 . . no
C6 H6B 0.9800 . . no
C6 H6C 0.9800 . . no
C7 H7A 0.9900 . . no
C7 H7B 0.9900 . . no
C8 H8A 1.0000 . . no
C10 H10A 0.9800 . . no
C10 H10B 0.9800 . . no
C10 H10C 0.9800 . . no
C12 H12A 0.9900 . . no
C12 H12B 0.9900 . . no
C13 H13A 0.9900 . . no
C13 H13B 0.9900 . . no
C14 H14A 0.9900 . . no
C14 H14B 0.9900 . . no
C15 H15A 0.9800 . . no
C15 H15B 0.9800 . . no
C15 H15C 0.9800 . . no
C16 H16A 0.9800 . . no
C16 H16B 0.9800 . . no
C16 H16C 0.9800 . . no
C17 H17A 0.9500 . . no
C18 H18A 0.9500 . . no
C20 H20A 0.9500 . . no
C21 H21A 0.9500 . . no
C23 H23 1.0000 . . no
C24 H24A 0.9800 . . no
C24 H24B 0.9800 . . no
C24 H24C 0.9800 . . no
C25 H25A 0.9800 . . no
C25 H25B 0.9800 . . no
C25 H25C 0.9800 . . no
C26 H26A 0.9800 . . no
C26 H26B 0.9800 . . no
C26 H26C 0.9800 . . no

loop_
_geom_contact_atom_site_label_1
_geom_contact_atom_site_label_2
_geom_contact_distance
_geom_contact_site_symmetry_1
_geom_contact_site_symmetry_2
_geom_contact_publ_flag
Ru1 H4 3.0000 . . no
Ru1 H16A 3.3700 . . no
Ru1 H16B 3.4700 . . no
Ru1 H3A 3.4700 . 2_555 no
Cl1 Cl2 3.236(5) . . no
Cl1 N2 3.407(8) . . no
Cl1 C1 3.127(10) . . no
Cl1 C4 3.286(10) . . no
Cl1 C5 3.611(10) . . no
Cl1 C21 3.327(12) . . no
Cl1 C22 3.358(13) . . no
Cl1 C16 3.607(11) . 2_555 no
Cl2 N3 3.221(8) . 2_555 no
Cl2 C18 3.643(13) . 2_555 no
Cl2 Cl1 3.236(5) . . no
Cl2 C19 3.321(13) . . no
Cl2 C20 3.316(13) . . no
Cl2 C26 3.508(12) . . no
Cl2 C16 3.257(11) . . no
Cl2 N1 3.420(8) . . no
Cl2 C1 3.165(10) . . no
Cl1 H4 2.6200 . . no
Cl1 H8A 2.7800 . 2_555 no
Cl1 H16B 2.8900 . 2_555 no
Cl1 H25C 2.8100 . 2_455 no
Cl1 H24A 2.8800 . . no
Cl1 H5B 3.0600 . . no
Cl2 H26A 3.0600 . . no
Cl2 H16A 2.4800 . . no
Cl2 H3A 2.3900 . 2_555 no
Cl2 H6A 2.9700 . 2_555 no
Cl2 H10C 3.0700 . 2_555 no
Cl2 H17A 3.0800 . 2_555 no
Cl2 H18A 2.9800 . 2_555 no
O1 O2 3.034(10) . . no
O1 C7 3.238(12) . . no
O1 C11 2.838(13) . . no
O1 C3 3.336(12) . 3_565 no
O2 C9 3.097(13) . . no
O2 O1 3.034(10) . . no
O2 N3 2.713(11) . . no
O3 C12 3.407(16) . 3_665 no
O1 H3 2.4000 . 3_565 no
O1 H5A 2.8300 . 3_565 no
O1 H10B 2.6400 . 3_565 no
O1 H7B 2.7800 . . no
O3 H6C 2.8900 . 1_655 no
O3 H7A 2.6400 . . no
O3 H5C 2.8400 . 1_655 no
O3 H12A 2.7000 . . no
O3 H12B 2.5900 . . no
O3 H7B 2.7900 . . no
O3 H12B 2.5300 . 3_665 no
O3 H14B 2.7000 . 3_665 no
N1 Cl2 3.420(8) . . no
N2 Cl1 3.407(8) . . no
N3 O2 2.713(11) . . no
N3 C3 3.239(13) . . no
N3 Cl2 3.221(8) . 2_545 no
C1 Cl1 3.127(10) . . no
C1 Cl2 3.165(10) . . no
C1 C17 3.045(17) . . no
C1 C18 3.003(16) . . no
C2 C18 3.572(17) . 2_555 no
C3 N3 3.239(13) . . no
C3 O1 3.336(12) . 3_565 no
C4 Cl1 3.286(10) . . no
C5 Cl1 3.611(10) . . no
C7 O1 3.238(12) . . no
C8 C16 3.588(14) . . no
C9 O2 3.097(13) . . no
C11 O1 2.838(13) . . no
C12 O3 3.407(16) . 3_665 no
C16 C8 3.588(14) . . no
C16 C18 3.598(17) . . no
C16 Cl2 3.257(11) . . no
C16 Cl1 3.607(11) . 2_545 no
C17 C19 2.431(19) . . no
C17 C23 2.47(2) . . no
C17 C21 2.458(18) . . no
C17 C1 3.045(17) . . no
C17 C20 2.762(18) . . no
C18 C2 3.572(17) . 2_545 no
C18 C1 3.003(16) . . no
C18 C26 2.546(18) . . no
C18 C22 2.45(2) . . no
C18 C16 3.598(17) . . no
C18 C20 2.453(18) . . no
C18 C21 2.89(2) . . no
C18 Cl2 3.643(13) . 2_545 no
C19 C22 2.83(2) . . no
C19 C21 2.49(2) . . no
C19 Cl2 3.321(13) . . no
C19 C17 2.431(19) . . no
C20 Cl2 3.316(13) . . no
C20 C22 2.407(19) . . no
C20 C18 2.453(18) . . no
C20 C17 2.762(18) . . no
C20 C26 2.614(19) . . no
C21 C23 2.609(19) . . no
C21 C18 2.89(2) . . no
C21 Cl1 3.327(12) . . no
C21 C17 2.458(18) . . no
C21 C19 2.49(2) . . no
C22 C20 2.407(19) . . no
C22 C19 2.83(2) . . no
C22 C18 2.45(2) . . no
C22 Cl1 3.358(13) . . no
C1 H18A 3.0300 . 2_555 no
C1 H18A 3.0900 . . no
C2 H3A 3.0800 . . no
C3 H5A 2.8100 . . no
C3 H6B 2.7500 . . no
C4 H23 3.0200 . . no
C5 H3 2.9900 . . no
C6 H3 3.0400 . . no
C6 H12A 2.9700 . 1_455 no
C7 H16C 2.5300 . . no
C8 H16C 3.0100 . . no
C9 H3 3.0800 . 3_565 no
C9 H7B 3.0500 . . no
C12 H15B 2.7700 . . no
C15 H12A 2.8100 . . no
C16 H7A 2.7600 . . no
C16 H8A 3.0400 . . no
C16 H26B 2.9200 . . no
C17 H25B 2.7200 . . no
C17 H18A 2.0700 . . no
C18 H16B 2.9700 . . no
C18 H17A 2.0500 . . no
C19 H20A 2.0600 . . no
C19 H18A 2.0700 . . no
C20 H21A 2.0400 . . no
C21 H24A 2.8500 . . no
C21 H24B 2.7000 . . no
C21 H20A 2.0000 . . no
C22 H17A 2.0100 . . no
C22 H21A 2.1200 . . no
C23 H4 2.9600 . . no
C24 H21A 2.5600 . . no
C25 H17A 2.9100 . . no
C26 H16B 3.0400 . . no
H3 C5 2.9900 . . no
H3 C6 3.0400 . . no
H3 H5A 2.4500 . . no
H3 H6B 2.5000 . . no
H3 O1 2.4000 . 3_565 no
H3 C9 3.0800 . 3_565 no
H3A C2 3.0800 . . no
H3A H10C 2.1300 . . no
H3A Ru1 3.4700 . 2_545 no
H3A Cl2 2.3900 . 2_545 no
H4 Ru1 3.0000 . . no
H4 Cl1 2.6200 . . no
H4 C23 2.9600 . . no
H4 H23 2.1800 . . no
H5A C3 2.8100 . . no
H5A H3 2.4500 . . no
H5A H6B 2.5900 . . no
H5A O1 2.8300 . 3_565 no
H5B Cl1 3.0600 . . no
H5B H26B 2.5700 . 2_555 no
H5C O3 2.8400 . 1_455 no
H5C H6C 2.4600 . . no
H6A H17A 2.4700 . . no
H6A Cl2 2.9700 . 2_545 no
H6B C3 2.7500 . . no
H6B H3 2.5000 . . no
H6B H5A 2.5900 . . no
H6C O3 2.8900 . 1_455 no
H6C H5C 2.4600 . . no
H6C H12A 2.3200 . 1_455 no
H7A O3 2.6400 . . no
H7A C16 2.7600 . . no
H7A H16C 2.0500 . . no
H7B O1 2.7800 . . no
H7B O3 2.7900 . . no
H7B C9 3.0500 . . no
H7B H10B 2.5200 . 3_565 no
H8A C16 3.0400 . . no
H8A H16C 2.4700 . . no
H8A Cl1 2.7800 . 2_545 no
H10B O1 2.6400 . 3_565 no
H10B H7B 2.5200 . 3_565 no
H10C H3A 2.1300 . . no
H10C Cl2 3.0700 . 2_545 no
H12A O3 2.7000 . . no
H12A C6 2.9700 . 1_655 no
H12A C15 2.8100 . . no
H12A H6C 2.3200 . 1_655 no
H12A H15B 2.2100 . . no
H12B O3 2.5900 . . no
H12B H14B 2.4300 . . no
H12B O3 2.5300 . 3_665 no
H13B H15A 2.4200 . . no
H13B H14A 2.5100 . 3_655 no
H14A H13B 2.5100 . 3_655 no
H14B H12B 2.4300 . . no
H14B O3 2.7000 . 3_665 no
H15A H13B 2.4200 . . no
H15B C12 2.7700 . . no
H15B H12A 2.2100 . . no
H16A Ru1 3.3700 . . no
H16A Cl2 2.4800 . . no
H16A H17A 2.5000 . 2_555 no
H16B Ru1 3.4700 . . no
H16B C18 2.9700 . . no
H16B C26 3.0400 . . no
H16B H18A 2.4700 . . no
H16B H26B 2.2100 . . no
H16B Cl1 2.8900 . 2_545 no
H16C C7 2.5300 . . no
H16C C8 3.0100 . . no
H16C H7A 2.0500 . . no
H16C H8A 2.4700 . . no
H17A C25 2.9100 . . no
H17A H6A 2.4700 . . no
H17A H23 2.5100 . . no
H17A H25B 2.3800 . . no
H17A Cl2 3.0800 . 2_545 no
H17A H16A 2.5000 . 2_545 no
H18A H16B 2.4700 . . no
H18A H26B 2.4500 . . no
H18A Cl2 2.9800 . 2_545 no
H18A C1 3.0300 . 2_545 no
H20A H26A 2.5600 . . no
H21A C24 2.5600 . . no
H21A H24A 2.4500 . . no
H21A H24B 2.2000 . . no
H23 C4 3.0200 . . no
H23 H4 2.1800 . . no
H23 H17A 2.5100 . . no
H24A Cl1 2.8800 . . no
H24A C21 2.8500 . . no
H24A H21A 2.4500 . . no
H24B C21 2.7000 . . no
H24B H21A 2.2000 . . no
H24B H25A 2.4300 . . no
H24C H25C 2.4300 . . no
H25A H24B 2.4300 . . no
H25B C17 2.7200 . . no
H25B H17A 2.3800 . . no
H25C H24C 2.4300 . . no
H25C Cl1 2.8100 . 2_445 no
H26A Cl2 3.0600 . . no
H26A H20A 2.5600 . . no
H26B C16 2.9200 . . no
H26B H16B 2.2100 . . no
H26B H18A 2.4500 . . no
H26B H5B 2.5700 . 2_545 no

loop_
_geom_hbond_atom_site_label_D
_geom_hbond_atom_site_label_H
_geom_hbond_atom_site_label_A
_geom_hbond_distance_DH
_geom_hbond_distance_HA
_geom_hbond_distance_DA
_geom_hbond_angle_DHA
_geom_hbond_site_symmetry_A
_geom_hbond_publ_flag
N3 H3A Cl2 0.8800 2.3900 3.221(8) 158.00 2_545 yes
C3 H3 O1 0.9500 2.4000 3.336(12) 170.00 3_565 yes
C4 H4 Cl1 1.0000 2.6200 3.286(10) 124.00 . yes
C8 H8A Cl1 1.0000 2.7800 3.707(10) 155.00 2_545 yes
C12 H12B O3 0.9900 2.5300 3.407(16) 148.00 3_665 yes
C16 H16A Cl2 0.9800 2.4800 3.257(11) 136.00 . yes
C25 H25C Cl1 0.9800 2.8100 3.785(14) 171.00 2_445 yes

loop_
_geom_torsion_atom_site_label_1
_geom_torsion_atom_site_label_2
_geom_torsion_atom_site_label_3
_geom_torsion_atom_site_label_4
_geom_torsion
_geom_torsion_site_symmetry_1
_geom_torsion_site_symmetry_2
_geom_torsion_site_symmetry_3
_geom_torsion_site_symmetry_4
_geom_torsion_publ_flag
Cl1 Ru1 C1 N1 132.0(9) . . . . no
Cl1 Ru1 C1 N2 -47.5(9) . . . . no
Cl2 Ru1 C1 N1 48.0(8) . . . . no
Cl2 Ru1 C1 N2 -131.6(9) . . . . no
C17 Ru1 C1 N1 -107.9(9) . . . . no
C17 Ru1 C1 N2 72.5(9) . . . . no
C18 Ru1 C1 N1 -70.0(9) . . . . no
C18 Ru1 C1 N2 110.5(9) . . . . no
C19 Ru1 C1 N1 -42.8(10) . . . . no
C19 Ru1 C1 N2 137.7(9) . . . . no
C20 Ru1 C1 N1 -42.9(15) . . . . no
C20 Ru1 C1 N2 137.6(10) . . . . no
C21 Ru1 C1 N1 -138.4(11) . . . . no
C21 Ru1 C1 N2 42.1(16) . . . . no
C22 Ru1 C1 N1 -135.0(9) . . . . no
C22 Ru1 C1 N2 45.5(10) . . . . no
Cl1 Ru1 C17 C18 176.7(6) . . . . no
Cl1 Ru1 C17 C22 -48.2(8) . . . . no
Cl2 Ru1 C17 C18 -4.1(13) . . . . no
Cl2 Ru1 C17 C22 131.0(9) . . . . no
C1 Ru1 C17 C18 87.6(7) . . . . no
C1 Ru1 C17 C22 -137.3(8) . . . . no
C18 Ru1 C17 C22 135.1(11) . . . . no
C19 Ru1 C17 C18 -31.0(7) . . . . no
C19 Ru1 C17 C22 104.1(8) . . . . no
C20 Ru1 C17 C18 -69.3(8) . . . . no
C20 Ru1 C17 C22 65.8(8) . . . . no
C21 Ru1 C17 C18 -105.4(8) . . . . no
C21 Ru1 C17 C22 29.7(8) . . . . no
C22 Ru1 C17 C18 -135.1(11) . . . . no
Cl1 Ru1 C18 C17 -7.5(14) . . . . no
Cl1 Ru1 C18 C19 -136.5(9) . . . . no
Cl2 Ru1 C18 C17 178.1(6) . . . . no
Cl2 Ru1 C18 C19 49.1(9) . . . . no
C1 Ru1 C18 C17 -93.0(7) . . . . no
C1 Ru1 C18 C19 138.1(8) . . . . no
C17 Ru1 C18 C19 -129.0(12) . . . . no
C19 Ru1 C18 C17 129.0(12) . . . . no
C20 Ru1 C18 C17 99.1(8) . . . . no
C20 Ru1 C18 C19 -29.9(8) . . . . no
C21 Ru1 C18 C17 64.4(8) . . . . no
C21 Ru1 C18 C19 -64.6(8) . . . . no
C22 Ru1 C18 C17 26.9(7) . . . . no
C22 Ru1 C18 C19 -102.1(9) . . . . no
Cl1 Ru1 C19 C18 143.5(8) . . . . no
Cl1 Ru1 C19 C20 12.2(13) . . . . no
Cl1 Ru1 C19 C26 -104.9(12) . . . . no
Cl2 Ru1 C19 C18 -138.1(8) . . . . no
Cl2 Ru1 C19 C20 90.5(7) . . . . no
Cl2 Ru1 C19 C26 -26.5(10) . . . . no
C1 Ru1 C19 C18 -48.6(9) . . . . no
C1 Ru1 C19 C20 -179.9(7) . . . . no
C1 Ru1 C19 C26 63.1(11) . . . . no
C17 Ru1 C19 C18 31.3(8) . . . . no
C17 Ru1 C19 C20 -100.1(9) . . . . no
C17 Ru1 C19 C26 142.9(12) . . . . no
C18 Ru1 C19 C20 -131.4(12) . . . . no
C18 Ru1 C19 C26 111.6(14) . . . . no
C20 Ru1 C19 C18 131.4(12) . . . . no
C20 Ru1 C19 C26 -117.0(14) . . . . no
C21 Ru1 C19 C18 105.3(9) . . . . no
C21 Ru1 C19 C20 -26.1(7) . . . . no
C21 Ru1 C19 C26 -143.1(12) . . . . no
C22 Ru1 C19 C18 67.1(9) . . . . no
C22 Ru1 C19 C20 -64.3(8) . . . . no
C22 Ru1 C19 C26 178.8(11) . . . . no
Cl1 Ru1 C20 C19 -174.1(6) . . . . no
Cl1 Ru1 C20 C21 49.8(8) . . . . no
Cl2 Ru1 C20 C19 -90.3(7) . . . . no
Cl2 Ru1 C20 C21 133.7(7) . . . . no
C1 Ru1 C20 C19 0.1(14) . . . . no
C1 Ru1 C20 C21 -136.0(10) . . . . no
C17 Ru1 C20 C19 68.0(8) . . . . no
C17 Ru1 C20 C21 -68.1(8) . . . . no
C18 Ru1 C20 C19 29.6(8) . . . . no
C18 Ru1 C20 C21 -106.5(8) . . . . no
C19 Ru1 C20 C21 -136.1(11) . . . . no
C21 Ru1 C20 C19 136.1(11) . . . . no
C22 Ru1 C20 C19 104.4(8) . . . . no
C22 Ru1 C20 C21 -31.7(7) . . . . no
Cl1 Ru1 C21 C20 -136.9(7) . . . . no
Cl1 Ru1 C21 C22 93.9(7) . . . . no
Cl2 Ru1 C21 C20 -52.9(8) . . . . no
Cl2 Ru1 C21 C22 177.9(6) . . . . no
C1 Ru1 C21 C20 134.1(10) . . . . no
C1 Ru1 C21 C22 4.9(15) . . . . no
C17 Ru1 C21 C20 100.9(8) . . . . no
C17 Ru1 C21 C22 -28.3(8) . . . . no
C18 Ru1 C21 C20 64.0(8) . . . . no
C18 Ru1 C21 C22 -65.2(8) . . . . no
C19 Ru1 C21 C20 27.5(7) . . . . no
C19 Ru1 C21 C22 -101.7(8) . . . . no
C20 Ru1 C21 C22 -129.2(11) . . . . no
C22 Ru1 C21 C20 129.2(11) . . . . no
Cl1 Ru1 C22 C17 139.8(7) . . . . no
Cl1 Ru1 C22 C21 -87.8(7) . . . . no
Cl1 Ru1 C22 C23 29.7(12) . . . . no
Cl2 Ru1 C22 C17 -136.7(8) . . . . no
Cl2 Ru1 C22 C21 -4.3(13) . . . . no
Cl2 Ru1 C22 C23 113.2(11) . . . . no
C1 Ru1 C22 C17 49.8(9) . . . . no
C1 Ru1 C22 C21 -177.7(7) . . . . no
C1 Ru1 C22 C23 -60.3(13) . . . . no
C17 Ru1 C22 C21 132.5(11) . . . . no
C17 Ru1 C22 C23 -110.1(14) . . . . no
C18 Ru1 C22 C17 -27.9(7) . . . . no
C18 Ru1 C22 C21 104.5(8) . . . . no
C18 Ru1 C22 C23 -138.0(13) . . . . no
C19 Ru1 C22 C17 -65.3(8) . . . . no
C19 Ru1 C22 C21 67.2(8) . . . . no
C19 Ru1 C22 C23 -175.4(13) . . . . no
C20 Ru1 C22 C17 -102.6(8) . . . . no
C20 Ru1 C22 C21 29.8(7) . . . . no
C20 Ru1 C22 C23 147.3(13) . . . . no
C21 Ru1 C22 C17 -132.5(11) . . . . no
C21 Ru1 C22 C23 117.5(15) . . . . no
C12 O2 C11 O3 -7.2(15) . . . . no
C12 O2 C11 C8 178.2(9) . . . . no
C11 O2 C12 C13 -172.3(10) . . . . no
C2 N1 C1 Ru1 -179.0(8) . . . . no
C2 N1 C1 N2 0.6(11) . . . . no
C16 N1 C1 Ru1 6.7(14) . . . . no
C16 N1 C1 N2 -173.7(9) . . . . no
C1 N1 C2 C3 -0.8(12) . . . . no
C1 N1 C2 C7 -177.8(10) . . . . no
C16 N1 C2 C3 174.0(9) . . . . no
C16 N1 C2 C7 -3.0(16) . . . . no
C3 N2 C1 Ru1 179.4(7) . . . . no
C3 N2 C1 N1 -0.2(10) . . . . no
C4 N2 C1 Ru1 -8.1(14) . . . . no
C4 N2 C1 N1 172.3(8) . . . . no
C1 N2 C3 C2 -0.3(12) . . . . no
C4 N2 C3 C2 -173.3(9) . . . . no
C1 N2 C4 C5 127.0(10) . . . . no
C1 N2 C4 C6 -108.9(10) . . . . no
C3 N2 C4 C5 -61.3(11) . . . . no
C3 N2 C4 C6 62.8(11) . . . . no
C9 N3 C8 C7 76.3(12) . . . . no
C9 N3 C8 C11 -54.8(13) . . . . no
C8 N3 C9 O1 5.3(15) . . . . no
C8 N3 C9 C10 -175.6(9) . . . . no
N1 C2 C3 N2 0.6(12) . . . . no
C7 C2 C3 N2 177.5(11) . . . . no
N1 C2 C7 C8 85.6(13) . . . . no
C3 C2 C7 C8 -90.6(14) . . . . no
C2 C7 C8 N3 47.0(11) . . . . no
C2 C7 C8 C11 177.7(8) . . . . no
N3 C8 C11 O2 -35.4(12) . . . . no
N3 C8 C11 O3 149.9(10) . . . . no
C7 C8 C11 O2 -165.1(8) . . . . no
C7 C8 C11 O3 20.2(14) . . . . no
O2 C12 C13 C14 179.5(11) . . . . no
C12 C13 C14 C15 74.4(15) . . . . no
Ru1 C17 C18 C19 57.1(10) . . . . no
C22 C17 C18 Ru1 -53.6(12) . . . . no
C22 C17 C18 C19 3.5(19) . . . . no
Ru1 C17 C22 C21 -54.6(11) . . . . no
Ru1 C17 C22 C23 128.7(11) . . . . no
C18 C17 C22 Ru1 53.0(12) . . . . no
C18 C17 C22 C21 -2(2) . . . . no
C18 C17 C22 C23 -178.3(12) . . . . no
Ru1 C18 C19 C20 53.3(10) . . . . no
Ru1 C18 C19 C26 -122.4(11) . . . . no
C17 C18 C19 Ru1 -56.2(10) . . . . no
C17 C18 C19 C20 -2.9(18) . . . . no
C17 C18 C19 C26 -178.6(11) . . . . no
Ru1 C19 C20 C21 53.6(12) . . . . no
C18 C19 C20 Ru1 -52.9(10) . . . . no
C18 C19 C20 C21 0.7(19) . . . . no
C26 C19 C20 Ru1 122.6(12) . . . . no
C26 C19 C20 C21 176.2(12) . . . . no
Ru1 C20 C21 C22 53.9(10) . . . . no
C19 C20 C21 Ru1 -52.7(11) . . . . no
C19 C20 C21 C22 1.1(18) . . . . no
Ru1 C21 C22 C17 53.9(11) . . . . no
Ru1 C21 C22 C23 -129.6(12) . . . . no
C20 C21 C22 Ru1 -54.5(10) . . . . no
C20 C21 C22 C17 -0.7(18) . . . . no
C20 C21 C22 C23 175.8(12) . . . . no
Ru1 C22 C23 C24 -83.7(14) . . . . no
Ru1 C22 C23 C25 157.7(10) . . . . no
C17 C22 C23 C24 -172.1(11) . . . . no
C17 C22 C23 C25 69.3(14) . . . . no
C21 C22 C23 C24 11.3(17) . . . . no
C21 C22 C23 C25 -107.3(13) . . . . no
